data_7229017
loop_
_publ_author_name
'Hollingsworth, Thilini S.'
'Hollingsworth, Ryan L.'
'Rosen, Tomer'
'Groysman, Stanislav'

_publ_section_title
;
 Zinc bimetallics supported by a xanthene-bridged dinucleating ligand:
 synthesis, characterization, and lactide polymerization studies
;
_journal_issue 66
_journal_name_full 'RSC Adv.'
_journal_page_first 41819
_journal_paper_doi 10.1039/C7RA09207E
_journal_volume 7
_journal_year 2017
_chemical_formula_sum 'C70 H94 N2 O4 Zn'
_chemical_formula_weight 1092.84
_chemical_name_systematic
; 
 ? 
;
_space_group_IT_number 9
_symmetry_cell_setting monoclinic
_symmetry_space_group_name_Hall 'C -2yc'
_symmetry_space_group_name_H-M 'C 1 c 1'
_atom_sites_solution_hydrogens geom
_atom_sites_solution_primary direct
_atom_sites_solution_secondary difmap
_audit_creation_method SHELXL-97
_audit_update_record
;
2017-06-14 deposited with the CCDC.
2017-08-23 downloaded from the CCDC.
;
_cell_angle_alpha 90.00
_cell_angle_beta 109.183(4)
_cell_angle_gamma 90.00
_cell_formula_units_Z 4
_cell_length_a 29.7214(18)
_cell_length_b 22.1597(18)
_cell_length_c 10.3440(6)
_cell_measurement_reflns_used 8612
_cell_measurement_temperature 100(2)
_cell_measurement_theta_max 25.39
_cell_measurement_theta_min 1.17
_cell_volume 6434.5(8)
_computing_structure_refinement 'SHELXL-97 (Sheldrick, 1997)'
_computing_structure_solution 'SHELXS-97 (Sheldrick, 1990)'
_diffrn_ambient_temperature 100(2)
_diffrn_measured_fraction_theta_full 0.979
_diffrn_measured_fraction_theta_max 0.979
_diffrn_measurement_device_type BrukerApex2
_diffrn_radiation_monochromator graphite
_diffrn_radiation_source 'fine-focus sealed tube'
_diffrn_radiation_type MoK\a
_diffrn_radiation_wavelength 0.71073
_diffrn_reflns_av_R_equivalents 0.0766
_diffrn_reflns_av_sigmaI/netI 0.0813
_diffrn_reflns_limit_h_max 35
_diffrn_reflns_limit_h_min -35
_diffrn_reflns_limit_k_max 26
_diffrn_reflns_limit_k_min -26
_diffrn_reflns_limit_l_max 11
_diffrn_reflns_limit_l_min -12
_diffrn_reflns_number 66138
_diffrn_reflns_theta_full 25.39
_diffrn_reflns_theta_max 25.39
_diffrn_reflns_theta_min 1.17
_exptl_absorpt_coefficient_mu 0.428
_exptl_absorpt_correction_T_max 0.9747
_exptl_absorpt_correction_T_min 0.9385
_exptl_absorpt_correction_type empirical
_exptl_absorpt_process_details SADABS
_exptl_crystal_colour yellow
_exptl_crystal_density_diffrn 1.128
_exptl_crystal_density_method 'not measured'
_exptl_crystal_description plates
_exptl_crystal_F_000 2360
_exptl_crystal_size_max 0.15
_exptl_crystal_size_mid 0.10
_exptl_crystal_size_min 0.06
_refine_diff_density_max 0.926
_refine_diff_density_min -0.288
_refine_diff_density_rms 0.071
_refine_ls_abs_structure_details 'Flack H D (1983), Acta Cryst. A39, 876-881'
_refine_ls_abs_structure_Flack 0.005(10)
_refine_ls_extinction_method none
_refine_ls_goodness_of_fit_ref 1.018
_refine_ls_hydrogen_treatment mixed
_refine_ls_matrix_type full
_refine_ls_number_parameters 769
_refine_ls_number_reflns 10919
_refine_ls_number_restraints 1270
_refine_ls_restrained_S_all 0.965
_refine_ls_R_factor_all 0.0662
_refine_ls_R_factor_gt 0.0472
_refine_ls_shift/su_max 0.010
_refine_ls_shift/su_mean 0.000
_refine_ls_structure_factor_coef Fsqd
_refine_ls_weighting_details 'calc w=1/[\s^2^(Fo^2^)+(0.0786P)^2^+0.0000P] where P=(Fo^2^+2Fc^2^)/3'
_refine_ls_weighting_scheme calc
_refine_ls_wR_factor_gt 0.1219
_refine_ls_wR_factor_ref 0.1307
_reflns_number_gt 8612
_reflns_number_total 10919
_reflns_threshold_expression >2sigma(I)
_cod_data_source_file c7ra09207e2.cif
_cod_data_source_block sg716full
_cod_original_sg_symbol_H-M Cc
_cod_database_code 7229017

loop_
_symmetry_equiv_pos_as_xyz
'x, y, z'
'x, -y, z+1/2'
'x+1/2, y+1/2, z'
'x+1/2, -y+1/2, z+1/2'

loop_
_atom_site_label
_atom_site_type_symbol
_atom_site_fract_x
_atom_site_fract_y
_atom_site_fract_z
_atom_site_U_iso_or_equiv
_atom_site_adp_type
_atom_site_occupancy
_atom_site_symmetry_multiplicity
_atom_site_calc_flag
_atom_site_refinement_flags
_atom_site_disorder_assembly
_atom_site_disorder_group
C1 C 0.77217(13) 0.73413(17) 0.8521(4) 0.0163(8) Uani 1 1 d U . .
C2 C 0.77692(13) 0.82850(16) 0.7617(4) 0.0170(8) Uani 1 1 d U . .
Zn1 Zn 0.876755(16) 0.762246(17) 0.86672(3) 0.01639(12) Uani 1 1 d U A .
O2 O 0.79788(8) 0.78712(11) 0.8629(2) 0.0157(6) Uani 1 1 d U . .
N1 N 0.85540(11) 0.83846(14) 0.7530(3) 0.0183(7) Uani 1 1 d U . .
C3 C 0.72259(13) 0.73516(18) 0.8081(4) 0.0191(8) Uani 1 1 d U . .
C4 C 0.69782(13) 0.79572(19) 0.7724(4) 0.0259(9) Uani 1 1 d U . .
C5 C 0.64752(15) 0.7880(2) 0.6702(5) 0.0411(12) Uani 1 1 d U . .
H5A H 0.6494 0.7709 0.5847 0.062 Uiso 1 1 calc R . .
H5B H 0.6317 0.8274 0.6516 0.062 Uiso 1 1 calc R . .
H5C H 0.6293 0.7608 0.7087 0.062 Uiso 1 1 calc R . .
C6 C 0.72802(14) 0.83589(18) 0.7136(4) 0.0214(9) Uani 1 1 d U . .
C7 C 0.71052(15) 0.87859(19) 0.6103(4) 0.0274(10) Uani 1 1 d U . .
H7 H 0.6771 0.8851 0.5751 0.033 Uiso 1 1 calc R . .
C8 C 0.73963(15) 0.91196(18) 0.5564(4) 0.0261(9) Uani 1 1 d U . .
C9 C 0.71645(19) 0.9555(2) 0.4382(5) 0.0426(12) Uani 1 1 d U . .
C10 C 0.6846(2) 0.9194(3) 0.3153(6) 0.0714(18) Uani 1 1 d U . .
H10A H 0.6687 0.9471 0.2405 0.107 Uiso 1 1 calc R . .
H10B H 0.6606 0.8971 0.3425 0.107 Uiso 1 1 calc R . .
H10C H 0.7042 0.8908 0.2847 0.107 Uiso 1 1 calc R . .
C11 C 0.7523(2) 0.9888(3) 0.3965(7) 0.087(2) Uani 1 1 d U . .
H11A H 0.7725 1.0124 0.4742 0.131 Uiso 1 1 calc R . .
H11B H 0.7362 1.0161 0.3208 0.131 Uiso 1 1 calc R . .
H11C H 0.7721 0.9602 0.3667 0.131 Uiso 1 1 calc R . .
C12 C 0.6816(3) 0.9969(3) 0.4731(7) 0.097(3) Uani 1 1 d U . .
H12A H 0.6991 1.0289 0.5346 0.145 Uiso 1 1 calc R . .
H12B H 0.6630 0.9737 0.5183 0.145 Uiso 1 1 calc R . .
H12C H 0.6601 1.0150 0.3890 0.145 Uiso 1 1 calc R . .
C13 C 0.78851(15) 0.90157(17) 0.6071(4) 0.0243(9) Uani 1 1 d U . .
H13 H 0.8090 0.9239 0.5711 0.029 Uiso 1 1 calc R . .
C14 C 0.80804(13) 0.85920(17) 0.7094(4) 0.0203(9) Uani 1 1 d U . .
C15 C 0.69504(17) 0.8249(2) 0.9045(4) 0.0345(11) Uani 1 1 d U . .
H15A H 0.6769 0.7987 0.9457 0.052 Uiso 1 1 calc R . .
H15B H 0.6791 0.8642 0.8829 0.052 Uiso 1 1 calc R . .
H15C H 0.7273 0.8306 0.9691 0.052 Uiso 1 1 calc R . .
C16 C 0.70024(14) 0.67994(19) 0.8084(4) 0.0250(9) Uani 1 1 d U . .
H16 H 0.6665 0.6788 0.7816 0.030 Uiso 1 1 calc R . .
C17 C 0.72575(14) 0.62596(18) 0.8466(4) 0.0232(9) Uani 1 1 d U A .
C18 C 0.69866(16) 0.5669(2) 0.8428(5) 0.0321(11) Uani 1 1 d U . .
C19 C 0.6959(6) 0.5319(7) 0.7147(14) 0.043(4) Uiso 0.35 1 d PU A 3
H19A H 0.7282 0.5210 0.7170 0.065 Uiso 0.35 1 calc PR A 3
H19B H 0.6807 0.5569 0.6340 0.065 Uiso 0.35 1 calc PR A 3
H19C H 0.6772 0.4951 0.7102 0.065 Uiso 0.35 1 calc PR A 3
C21 C 0.7319(5) 0.5231(6) 0.9667(14) 0.028(3) Uiso 0.35 1 d PU A 3
H21A H 0.7160 0.4842 0.9639 0.042 Uiso 0.35 1 calc PR A 3
H21B H 0.7367 0.5425 1.0553 0.042 Uiso 0.35 1 calc PR A 3
H21C H 0.7629 0.5166 0.9543 0.042 Uiso 0.35 1 calc PR A 3
C69 C 0.6635(3) 0.5598(4) 0.6932(8) 0.049(2) Uani 0.65 1 d PU A 4
H69A H 0.6815 0.5597 0.6291 0.073 Uiso 0.65 1 calc PR A 4
H69B H 0.6409 0.5935 0.6717 0.073 Uiso 0.65 1 calc PR A 4
H69C H 0.6460 0.5217 0.6852 0.073 Uiso 0.65 1 calc PR A 4
C71 C 0.7286(3) 0.5147(3) 0.8767(12) 0.055(2) Uani 0.65 1 d PU A 4
H71A H 0.7500 0.5179 0.9715 0.083 Uiso 0.65 1 calc PR A 4
H71B H 0.7475 0.5120 0.8152 0.083 Uiso 0.65 1 calc PR A 4
H71C H 0.7088 0.4785 0.8667 0.083 Uiso 0.65 1 calc PR A 4
C20 C 0.6646(2) 0.5742(2) 0.9218(7) 0.0601(16) Uani 1 1 d U A .
H20A H 0.6469 0.5365 0.9180 0.090 Uiso 1 1 calc R . .
H20B H 0.6422 0.6069 0.8816 0.090 Uiso 1 1 calc R . .
H20C H 0.6824 0.5839 1.0174 0.090 Uiso 1 1 calc R . .
C22 C 0.77511(13) 0.62778(18) 0.8850(4) 0.0191(9) Uani 1 1 d U . .
H22 H 0.7929 0.5915 0.9096 0.023 Uiso 1 1 calc R A .
C23 C 0.79870(12) 0.68151(16) 0.8878(3) 0.0144(8) Uani 1 1 d U A .
N2 N 0.84872(10) 0.69057(14) 0.9313(3) 0.0156(7) Uani 1 1 d U . .
C24 C 0.87717(13) 0.65651(17) 1.0247(4) 0.0171(8) Uani 1 1 d U A .
H24 H 0.8641 0.6200 1.0451 0.020 Uiso 1 1 calc R . .
C25 C 0.92617(12) 0.66803(17) 1.1003(4) 0.0169(8) Uani 1 1 d U . .
C26 C 0.94657(14) 0.72733(17) 1.1169(4) 0.0190(9) Uani 1 1 d U A .
O4 O 0.92370(9) 0.77346(11) 1.0462(3) 0.0211(6) Uani 1 1 d U . .
C27 C 0.99206(14) 0.73482(18) 1.2164(4) 0.0228(9) Uani 1 1 d U . .
C28 C 1.01680(14) 0.6836(2) 1.2785(4) 0.0251(10) Uani 1 1 d U A .
H28 H 1.0482 0.6890 1.3404 0.030 Uiso 1 1 calc R . .
C29 C 0.99905(14) 0.62447(19) 1.2569(4) 0.0232(9) Uani 1 1 d U . .
C30 C 1.02991(16) 0.5703(2) 1.3218(5) 0.0359(11) Uani 1 1 d U A .
C31 C 0.9941(5) 0.5257(6) 1.3805(14) 0.040(4) Uiso 0.40 1 d PU A 5
H31A H 0.9644 0.5176 1.3060 0.061 Uiso 0.40 1 calc PR A 5
H31B H 0.9870 0.5463 1.4554 0.061 Uiso 0.40 1 calc PR A 5
H31C H 1.0104 0.4875 1.4139 0.061 Uiso 0.40 1 calc PR A 5
C73 C 1.0426(5) 0.5372(7) 1.2243(14) 0.044(4) Uiso 0.40 1 d PU A 5
H73A H 1.0698 0.5111 1.2705 0.066 Uiso 0.40 1 calc PR A 5
H73B H 1.0514 0.5649 1.1628 0.066 Uiso 0.40 1 calc PR A 5
H73C H 1.0156 0.5123 1.1713 0.066 Uiso 0.40 1 calc PR A 5
C33 C 1.0658(3) 0.5601(4) 1.2316(8) 0.0350(18) Uani 0.60 1 d PU A 6
H33A H 1.0867 0.5255 1.2681 0.052 Uiso 0.60 1 calc PR A 6
H33B H 1.0852 0.5964 1.2370 0.052 Uiso 0.60 1 calc PR A 6
H33C H 1.0469 0.5524 1.1358 0.052 Uiso 0.60 1 calc PR A 6
C75 C 1.0040(3) 0.5127(4) 1.3076(11) 0.054(3) Uani 0.60 1 d PU A 6
H75A H 0.9903 0.5023 1.2104 0.080 Uiso 0.60 1 calc PR A 6
H75B H 0.9784 0.5166 1.3473 0.080 Uiso 0.60 1 calc PR A 6
H75C H 1.0260 0.4808 1.3556 0.080 Uiso 0.60 1 calc PR A 6
C32 C 1.06474(19) 0.5834(3) 1.4615(5) 0.0520(14) Uani 1 1 d U . .
H32A H 1.0839 0.5474 1.4969 0.078 Uiso 1 1 calc R A .
H32B H 1.0473 0.5949 1.5234 0.078 Uiso 1 1 calc R . .
H32C H 1.0857 0.6166 1.4552 0.078 Uiso 1 1 calc R . .
C34 C 0.95317(14) 0.61817(18) 1.1731(4) 0.0211(9) Uani 1 1 d U A .
H34 H 0.9387 0.5794 1.1627 0.025 Uiso 1 1 calc R . .
C35 C 1.01352(15) 0.7977(2) 1.2517(4) 0.0286(10) Uani 1 1 d U A .
C36 C 0.97912(16) 0.8374(2) 1.2993(5) 0.0376(11) Uani 1 1 d U . .
H36A H 0.9479 0.8385 1.2275 0.056 Uiso 1 1 calc R A .
H36B H 0.9919 0.8785 1.3173 0.056 Uiso 1 1 calc R . .
H36C H 0.9758 0.8205 1.3831 0.056 Uiso 1 1 calc R . .
C37 C 1.02223(17) 0.8264(2) 1.1281(5) 0.0390(12) Uani 1 1 d U . .
H37A H 0.9921 0.8290 1.0522 0.059 Uiso 1 1 calc R A .
H37B H 1.0448 0.8017 1.1004 0.059 Uiso 1 1 calc R . .
H37C H 1.0354 0.8670 1.1522 0.059 Uiso 1 1 calc R . .
C38 C 1.06162(16) 0.7965(2) 1.3697(5) 0.0411(12) Uani 1 1 d U . .
H38A H 1.0737 0.8378 1.3901 0.062 Uiso 1 1 calc R A .
H38B H 1.0846 0.7722 1.3425 0.062 Uiso 1 1 calc R . .
H38C H 1.0571 0.7788 1.4513 0.062 Uiso 1 1 calc R . .
C39 C 0.88884(15) 0.86739(17) 0.7225(4) 0.0220(9) Uani 1 1 d U . .
H39 H 0.8815 0.9070 0.6864 0.026 Uiso 1 1 calc R . .
C40 C 0.93543(14) 0.84506(18) 0.7383(4) 0.0222(9) Uani 1 1 d U . .
C41 C 0.96865(15) 0.88906(19) 0.7334(4) 0.0260(9) Uani 1 1 d U . .
H41 H 0.9594 0.9303 0.7233 0.031 Uiso 1 1 calc R . .
C42 C 1.01475(15) 0.8736(2) 0.7430(4) 0.0283(10) Uani 1 1 d U B .
C43 C 1.02545(15) 0.81210(19) 0.7514(4) 0.0265(10) Uani 1 1 d U . .
H43 H 1.0570 0.8011 0.7574 0.032 Uiso 1 1 calc R . .
C44 C 0.99444(14) 0.76598(19) 0.7520(4) 0.0231(9) Uani 1 1 d U . .
C45 C 0.94776(13) 0.78244(18) 0.7487(4) 0.0196(9) Uani 1 1 d U A .
O3 O 0.91612(9) 0.74084(11) 0.7519(3) 0.0217(6) Uani 1 1 d U . .
C46 C 1.01046(14) 0.69913(19) 0.7641(4) 0.0263(9) Uani 1 1 d U . .
C47 C 1.00747(17) 0.6712(2) 0.8970(5) 0.0353(11) Uani 1 1 d U . .
H47A H 0.9746 0.6733 0.8972 0.053 Uiso 1 1 calc R . .
H47B H 1.0283 0.6935 0.9758 0.053 Uiso 1 1 calc R . .
H47C H 1.0176 0.6289 0.9028 0.053 Uiso 1 1 calc R . .
C48 C 1.06215(14) 0.6924(2) 0.7684(5) 0.0355(11) Uani 1 1 d U . .
H48A H 1.0709 0.6495 0.7761 0.053 Uiso 1 1 calc R . .
H48B H 1.0831 0.7143 0.8476 0.053 Uiso 1 1 calc R . .
H48C H 1.0656 0.7089 0.6843 0.053 Uiso 1 1 calc R . .
C49 C 0.97996(15) 0.6635(2) 0.6423(5) 0.0324(11) Uani 1 1 d U . .
H49A H 0.9916 0.6218 0.6488 0.049 Uiso 1 1 calc R . .
H49B H 0.9816 0.6819 0.5578 0.049 Uiso 1 1 calc R . .
H49C H 0.9469 0.6635 0.6412 0.049 Uiso 1 1 calc R . .
C50 C 1.05290(17) 0.9215(2) 0.7499(5) 0.0408(12) Uani 1 1 d U . .
C51 C 1.0367(3) 0.9843(4) 0.7340(9) 0.0408(19) Uani 0.60 1 d PU B 1
H51A H 1.0171 0.9919 0.7923 0.061 Uiso 0.60 1 calc PR B 1
H51B H 1.0177 0.9918 0.6382 0.061 Uiso 0.60 1 calc PR B 1
H51C H 1.0644 1.0113 0.7609 0.061 Uiso 0.60 1 calc PR B 1
C52 C 1.0964(3) 0.9113(4) 0.8887(9) 0.0424(19) Uani 0.60 1 d PU B 1
H52A H 1.1092 0.8705 0.8895 0.064 Uiso 0.60 1 calc PR B 1
H52B H 1.0853 0.9164 0.9673 0.064 Uiso 0.60 1 calc PR B 1
H52C H 1.1215 0.9409 0.8943 0.064 Uiso 0.60 1 calc PR B 1
C53 C 1.0769(3) 0.9058(4) 0.6350(9) 0.047(2) Uani 0.60 1 d PU B 1
H53A H 1.1051 0.9312 0.6487 0.070 Uiso 0.60 1 calc PR B 1
H53B H 1.0539 0.9133 0.5439 0.070 Uiso 0.60 1 calc PR B 1
H53C H 1.0864 0.8632 0.6427 0.070 Uiso 0.60 1 calc PR B 1
C82 C 1.0483(5) 0.9684(6) 0.8661(15) 0.051(3) Uani 0.40 1 d PU B 2
H82A H 1.0430 0.9458 0.9412 0.077 Uiso 0.40 1 calc PR B 2
H82B H 1.0215 0.9957 0.8256 0.077 Uiso 0.40 1 calc PR B 2
H82C H 1.0778 0.9919 0.9014 0.077 Uiso 0.40 1 calc PR B 2
C80 C 1.1003(5) 0.8999(7) 0.7811(18) 0.060(4) Uani 0.40 1 d PU B 2
H80A H 1.1221 0.9342 0.7913 0.090 Uiso 0.40 1 calc PR B 2
H80B H 1.1024 0.8738 0.7067 0.090 Uiso 0.40 1 calc PR B 2
H80C H 1.1092 0.8769 0.8666 0.090 Uiso 0.40 1 calc PR B 2
C81 C 1.0337(5) 0.9615(7) 0.6188(15) 0.061(4) Uani 0.40 1 d PU B 2
H81A H 1.0523 0.9989 0.6317 0.092 Uiso 0.40 1 calc PR B 2
H81B H 1.0002 0.9713 0.6026 0.092 Uiso 0.40 1 calc PR B 2
H81C H 1.0367 0.9395 0.5398 0.092 Uiso 0.40 1 calc PR B 2
C54 C 0.8777(2) 0.72886(18) 0.3617(7) 0.0361(10) Uani 1 1 d U . .
H54A H 0.8808 0.6876 0.3318 0.054 Uiso 1 1 calc R . .
H54B H 0.8961 0.7330 0.4591 0.054 Uiso 1 1 calc R . .
H54C H 0.8898 0.7573 0.3084 0.054 Uiso 1 1 calc R . .
C55 C 0.82548(16) 0.74230(19) 0.3394(4) 0.0288(10) Uani 1 1 d U . .
C56 C 0.80590(14) 0.69508(18) 0.4269(4) 0.0225(9) Uani 1 1 d U . .
C57 C 0.82687(14) 0.63222(19) 0.4202(4) 0.0236(9) Uani 1 1 d U . .
C58 C 0.85534(14) 0.60435(19) 0.5420(4) 0.0275(10) Uani 1 1 d U . .
H58 H 0.8610 0.6243 0.6272 0.033 Uiso 1 1 calc R . .
C59 C 0.87537(15) 0.5473(2) 0.5382(5) 0.0365(11) Uani 1 1 d U . .
H59 H 0.8943 0.5289 0.6212 0.044 Uiso 1 1 calc R . .
C60 C 0.86804(16) 0.5177(2) 0.4161(5) 0.0381(11) Uani 1 1 d U . .
H60 H 0.8820 0.4793 0.4143 0.046 Uiso 1 1 calc R . .
C61 C 0.82004(16) 0.60017(18) 0.3004(4) 0.0293(10) Uani 1 1 d U . .
H61 H 0.8006 0.6172 0.2164 0.035 Uiso 1 1 calc R . .
C62 C 0.84055(17) 0.5441(2) 0.2982(5) 0.0359(11) Uani 1 1 d U . .
H62 H 0.8353 0.5240 0.2134 0.043 Uiso 1 1 calc R . .
C63 C 0.75021(15) 0.6895(2) 0.3965(4) 0.0283(10) Uani 1 1 d U . .
C64 C 0.74239(15) 0.6525(2) 0.5107(5) 0.0330(11) Uani 1 1 d U . .
H64A H 0.7563 0.6737 0.5980 0.049 Uiso 1 1 calc R . .
H64B H 0.7577 0.6130 0.5154 0.049 Uiso 1 1 calc R . .
H64C H 0.7081 0.6470 0.4926 0.049 Uiso 1 1 calc R . .
C65 C 0.72640(17) 0.7502(2) 0.3961(5) 0.0417(12) Uani 1 1 d U . .
H65A H 0.6941 0.7439 0.3993 0.063 Uiso 1 1 calc R . .
H65B H 0.7247 0.7723 0.3125 0.063 Uiso 1 1 calc R . .
H65C H 0.7450 0.7736 0.4762 0.063 Uiso 1 1 calc R . .
C66 C 0.72232(16) 0.6578(2) 0.2604(5) 0.0391(12) Uani 1 1 d U . .
H66A H 0.6882 0.6581 0.2485 0.059 Uiso 1 1 calc R . .
H66B H 0.7333 0.6160 0.2625 0.059 Uiso 1 1 calc R . .
H66C H 0.7278 0.6792 0.1839 0.059 Uiso 1 1 calc R . .
C67 C 0.7994(2) 0.7418(2) 0.1862(4) 0.0400(12) Uani 1 1 d U . .
H67A H 0.8145 0.7704 0.1413 0.060 Uiso 1 1 calc R . .
H67B H 0.7661 0.7535 0.1684 0.060 Uiso 1 1 calc R . .
H67C H 0.8006 0.7012 0.1502 0.060 Uiso 1 1 calc R . .
C68 C 0.82368(18) 0.8079(2) 0.3874(5) 0.0385(11) Uani 1 1 d U . .
H68A H 0.8393 0.8346 0.3394 0.058 Uiso 1 1 calc R . .
H68B H 0.8402 0.8106 0.4862 0.058 Uiso 1 1 calc R . .
H68C H 0.7904 0.8203 0.3669 0.058 Uiso 1 1 calc R . .
O1 O 0.82288(9) 0.71580(13) 0.5660(3) 0.0239(6) Uani 1 1 d U . .
H1 H 0.8517 0.7257 0.5868 0.036 Uiso 1 1 calc R . .
C93 C 0.8868(4) 0.0164(5) 0.6460(13) 0.065(3) Uiso 0.50 1 d PU . .
C90 C 0.8902(5) 0.0207(7) 0.9032(15) 0.086(4) Uiso 0.50 1 d PU . .
C91 C 0.8760(5) 0.0495(7) 0.7531(15) 0.088(4) Uiso 0.50 1 d PU . .
C92 C 0.8865(6) 0.0406(7) 0.5117(16) 0.094(5) Uiso 0.50 1 d PU . .

loop_
_atom_site_aniso_label
_atom_site_aniso_U_11
_atom_site_aniso_U_22
_atom_site_aniso_U_33
_atom_site_aniso_U_23
_atom_site_aniso_U_13
_atom_site_aniso_U_12
C1 0.0184(19) 0.016(2) 0.0140(19) -0.0017(16) 0.0044(15) -0.0051(17)
C2 0.024(2) 0.011(2) 0.0142(19) 0.0029(15) 0.0038(15) 0.0051(16)
Zn1 0.0162(2) 0.0133(2) 0.0199(2) 0.0035(2) 0.00626(15) -0.0009(2)
O2 0.0174(14) 0.0102(14) 0.0190(14) 0.0033(11) 0.0052(10) -0.0006(11)
N1 0.0212(17) 0.0152(18) 0.0197(17) 0.0007(13) 0.0086(13) 0.0002(14)
C3 0.017(2) 0.023(2) 0.018(2) 0.0036(17) 0.0062(15) 0.0029(17)
C4 0.018(2) 0.029(2) 0.032(2) 0.0023(18) 0.0090(17) 0.0089(18)
C5 0.021(2) 0.049(3) 0.047(3) 0.018(2) 0.003(2) 0.007(2)
C6 0.026(2) 0.019(2) 0.020(2) -0.0007(16) 0.0086(17) 0.0047(17)
C7 0.026(2) 0.029(3) 0.025(2) 0.0037(18) 0.0059(17) 0.0159(19)
C8 0.038(3) 0.021(2) 0.021(2) 0.0035(17) 0.0121(18) 0.0142(19)
C9 0.065(3) 0.034(3) 0.033(3) 0.016(2) 0.021(2) 0.019(2)
C10 0.075(4) 0.076(4) 0.047(3) 0.024(3) -0.002(3) -0.010(3)
C11 0.052(4) 0.098(5) 0.090(5) 0.073(4) -0.006(3) -0.006(3)
C12 0.132(6) 0.074(5) 0.099(5) 0.063(4) 0.057(5) 0.082(5)
C13 0.041(2) 0.011(2) 0.024(2) 0.0027(16) 0.0147(18) 0.0018(18)
C14 0.025(2) 0.015(2) 0.019(2) -0.0004(16) 0.0055(16) 0.0050(17)
C15 0.043(3) 0.030(3) 0.040(3) 0.012(2) 0.026(2) 0.018(2)
C16 0.017(2) 0.030(2) 0.028(2) -0.0029(18) 0.0079(17) -0.0028(18)
C17 0.023(2) 0.019(2) 0.027(2) -0.0034(17) 0.0080(17) -0.0066(17)
C18 0.032(3) 0.022(2) 0.049(3) -0.011(2) 0.021(2) -0.0135(19)
C69 0.054(5) 0.041(5) 0.060(5) -0.030(4) 0.031(4) -0.036(4)
C71 0.034(5) 0.022(4) 0.120(9) -0.007(5) 0.039(5) -0.017(3)
C20 0.060(4) 0.034(3) 0.105(5) 0.003(3) 0.051(3) -0.010(3)
C22 0.020(2) 0.016(2) 0.021(2) -0.0017(16) 0.0062(16) 0.0020(16)
C23 0.0158(19) 0.015(2) 0.0126(19) 0.0013(15) 0.0056(15) 0.0001(16)
N2 0.0127(16) 0.0161(17) 0.0174(17) 0.0042(13) 0.0040(13) 0.0021(13)
C24 0.017(2) 0.017(2) 0.0187(19) -0.0013(16) 0.0075(15) -0.0020(17)
C25 0.0142(19) 0.021(2) 0.0160(19) 0.0047(16) 0.0053(15) 0.0014(16)
C26 0.021(2) 0.018(2) 0.020(2) 0.0005(16) 0.0082(16) 0.0014(16)
O4 0.0192(14) 0.0143(16) 0.0257(15) 0.0011(11) 0.0020(11) -0.0002(11)
C27 0.019(2) 0.026(2) 0.022(2) -0.0009(17) 0.0057(16) -0.0020(18)
C28 0.021(2) 0.030(2) 0.021(2) 0.0030(18) 0.0008(17) 0.0005(18)
C29 0.019(2) 0.023(2) 0.025(2) 0.0018(17) 0.0029(17) 0.0045(17)
C30 0.032(3) 0.029(3) 0.034(2) 0.004(2) -0.0057(19) 0.012(2)
C33 0.036(5) 0.030(5) 0.034(4) 0.000(3) 0.004(3) 0.012(4)
C75 0.031(5) 0.037(5) 0.084(7) 0.040(5) 0.008(4) 0.015(4)
C32 0.050(3) 0.061(4) 0.034(3) 0.002(2) -0.002(2) 0.029(3)
C34 0.025(2) 0.017(2) 0.021(2) 0.0004(16) 0.0060(16) 0.0036(17)
C35 0.025(2) 0.028(3) 0.028(2) -0.0036(19) 0.0034(17) -0.0060(19)
C36 0.033(3) 0.030(3) 0.042(3) -0.010(2) 0.003(2) -0.004(2)
C37 0.035(3) 0.034(3) 0.046(3) 0.000(2) 0.009(2) -0.017(2)
C38 0.029(3) 0.039(3) 0.044(3) -0.007(2) -0.004(2) -0.011(2)
C39 0.035(2) 0.012(2) 0.023(2) 0.0024(17) 0.0139(18) -0.0030(18)
C40 0.027(2) 0.019(2) 0.023(2) -0.0024(17) 0.0111(17) -0.0097(17)
C41 0.033(2) 0.019(2) 0.028(2) 0.0011(18) 0.0131(19) -0.0075(18)
C42 0.032(2) 0.027(2) 0.028(2) -0.0074(18) 0.0136(18) -0.0123(19)
C43 0.024(2) 0.033(2) 0.024(2) -0.0027(19) 0.0091(18) -0.0043(19)
C44 0.024(2) 0.027(2) 0.021(2) -0.0008(17) 0.0115(17) -0.0062(18)
C45 0.020(2) 0.020(2) 0.021(2) -0.0017(16) 0.0095(16) -0.0066(17)
O3 0.0226(15) 0.0169(15) 0.0288(15) -0.0020(12) 0.0128(12) -0.0068(12)
C46 0.023(2) 0.026(2) 0.034(2) -0.0008(19) 0.0145(18) 0.0018(18)
C47 0.040(3) 0.033(3) 0.037(3) 0.008(2) 0.018(2) 0.009(2)
C48 0.020(2) 0.044(3) 0.041(3) -0.004(2) 0.0085(19) 0.004(2)
C49 0.030(2) 0.026(3) 0.043(3) -0.008(2) 0.013(2) 0.000(2)
C50 0.046(3) 0.036(3) 0.045(3) -0.006(2) 0.021(2) -0.027(2)
C51 0.043(5) 0.040(4) 0.046(5) -0.008(4) 0.023(4) -0.022(3)
C52 0.035(4) 0.046(5) 0.049(5) -0.014(4) 0.017(3) -0.021(4)
C53 0.041(5) 0.053(5) 0.058(5) -0.003(4) 0.032(4) -0.019(4)
C82 0.042(8) 0.050(8) 0.065(8) -0.027(6) 0.023(6) -0.036(6)
C80 0.042(6) 0.061(9) 0.078(11) -0.023(7) 0.022(7) -0.019(5)
C81 0.069(9) 0.060(9) 0.062(7) 0.018(6) 0.031(7) -0.025(7)
C54 0.050(2) 0.031(2) 0.035(2) 0.002(3) 0.0251(18) -0.007(3)
C55 0.041(3) 0.022(2) 0.024(2) 0.0020(17) 0.0122(19) 0.006(2)
C56 0.031(2) 0.022(2) 0.015(2) -0.0009(16) 0.0093(16) 0.0043(17)
C57 0.021(2) 0.028(2) 0.025(2) 0.0053(17) 0.0121(17) 0.0024(18)
C58 0.027(2) 0.026(2) 0.030(2) 0.0091(18) 0.0110(18) -0.0021(19)
C59 0.020(2) 0.037(3) 0.050(3) 0.017(2) 0.009(2) 0.006(2)
C60 0.034(3) 0.024(3) 0.062(3) 0.011(2) 0.023(2) 0.010(2)
C61 0.041(3) 0.021(2) 0.029(2) 0.0027(18) 0.0161(19) 0.007(2)
C62 0.039(3) 0.033(3) 0.043(3) -0.006(2) 0.024(2) 0.001(2)
C63 0.025(2) 0.035(3) 0.023(2) -0.0080(18) 0.0041(17) 0.0057(19)
C64 0.024(2) 0.036(3) 0.038(3) -0.009(2) 0.009(2) -0.004(2)
C65 0.035(3) 0.049(3) 0.038(3) -0.009(2) 0.007(2) 0.014(2)
C66 0.030(3) 0.048(3) 0.034(2) -0.007(2) 0.002(2) 0.005(2)
C67 0.070(3) 0.028(3) 0.025(2) 0.0056(19) 0.019(2) 0.011(2)
C68 0.057(3) 0.026(3) 0.035(3) 0.001(2) 0.018(2) -0.002(2)
O1 0.0235(16) 0.0312(17) 0.0176(14) -0.0037(12) 0.0075(12) -0.0045(14)

loop_
_atom_type_symbol
_atom_type_description
_atom_type_scat_dispersion_real
_atom_type_scat_dispersion_imag
_atom_type_scat_source
C C 0.0033 0.0016 'International Tables Vol C Tables 4.2.6.8 and 6.1.1.4'
H H 0.0000 0.0000 'International Tables Vol C Tables 4.2.6.8 and 6.1.1.4'
Zn Zn 0.2839 1.4301 'International Tables Vol C Tables 4.2.6.8 and 6.1.1.4'
N N 0.0061 0.0033 'International Tables Vol C Tables 4.2.6.8 and 6.1.1.4'
O O 0.0106 0.0060 'International Tables Vol C Tables 4.2.6.8 and 6.1.1.4'

loop_
_geom_angle_atom_site_label_1
_geom_angle_atom_site_label_2
_geom_angle_atom_site_label_3
_geom_angle
_geom_angle_site_symmetry_3
O2 C1 C23 116.1(3) .
O2 C1 C3 120.6(3) .
C23 C1 C3 123.3(3) .
O2 C2 C6 120.8(3) .
O2 C2 C14 115.3(3) .
C6 C2 C14 123.8(3) .
O4 Zn1 O3 102.96(11) .
O4 Zn1 N2 91.68(11) .
O3 Zn1 N2 113.71(11) .
O4 Zn1 N1 115.91(11) .
O3 Zn1 N1 89.17(12) .
N2 Zn1 N1 139.80(12) .
O4 Zn1 O2 112.27(10) .
O3 Zn1 O2 144.41(10) .
N2 Zn1 O2 71.14(10) .
N1 Zn1 O2 71.46(10) .
C2 O2 C1 113.8(3) .
C2 O2 Zn1 111.2(2) .
C1 O2 Zn1 108.5(2) .
C39 N1 C14 121.5(3) .
C39 N1 Zn1 115.4(3) .
C14 N1 Zn1 123.0(2) .
C16 C3 C1 116.1(3) .
C16 C3 C4 125.7(3) .
C1 C3 C4 118.1(3) .
C3 C4 C6 108.1(3) .
C3 C4 C5 110.8(4) .
C6 C4 C5 111.0(4) .
C3 C4 C15 108.7(3) .
C6 C4 C15 108.6(3) .
C5 C4 C15 109.6(4) .
C4 C5 H5A 109.5 .
C4 C5 H5B 109.5 .
H5A C5 H5B 109.5 .
C4 C5 H5C 109.5 .
H5A C5 H5C 109.5 .
H5B C5 H5C 109.5 .
C2 C6 C7 116.1(4) .
C2 C6 C4 118.3(3) .
C7 C6 C4 125.6(4) .
C8 C7 C6 123.0(4) .
C8 C7 H7 118.5 .
C6 C7 H7 118.5 .
C7 C8 C13 118.2(4) .
C7 C8 C9 118.7(4) .
C13 C8 C9 123.0(4) .
C11 C9 C12 112.5(6) .
C11 C9 C8 111.8(4) .
C12 C9 C8 110.8(4) .
C11 C9 C10 109.1(5) .
C12 C9 C10 103.2(5) .
C8 C9 C10 109.0(4) .
C9 C10 H10A 109.5 .
C9 C10 H10B 109.5 .
H10A C10 H10B 109.5 .
C9 C10 H10C 109.5 .
H10A C10 H10C 109.5 .
H10B C10 H10C 109.5 .
C9 C11 H11A 109.5 .
C9 C11 H11B 109.5 .
H11A C11 H11B 109.5 .
C9 C11 H11C 109.5 .
H11A C11 H11C 109.5 .
H11B C11 H11C 109.5 .
C9 C12 H12A 109.5 .
C9 C12 H12B 109.5 .
H12A C12 H12B 109.5 .
C9 C12 H12C 109.5 .
H12A C12 H12C 109.5 .
H12B C12 H12C 109.5 .
C14 C13 C8 121.4(4) .
C14 C13 H13 119.3 .
C8 C13 H13 119.3 .
C13 C14 C2 117.4(3) .
C13 C14 N1 126.0(4) .
C2 C14 N1 116.0(3) .
C4 C15 H15A 109.5 .
C4 C15 H15B 109.5 .
H15A C15 H15B 109.5 .
C4 C15 H15C 109.5 .
H15A C15 H15C 109.5 .
H15B C15 H15C 109.5 .
C3 C16 C17 122.4(3) .
C3 C16 H16 118.8 .
C17 C16 H16 118.8 .
C22 C17 C16 118.6(4) .
C22 C17 C18 122.0(4) .
C16 C17 C18 119.5(4) .
C71 C18 C20 115.4(5) .
C71 C18 C19 69.6(8) .
C20 C18 C19 132.7(7) .
C71 C18 C17 113.9(4) .
C20 C18 C17 109.6(4) .
C19 C18 C17 109.7(7) .
C71 C18 C69 108.7(6) .
C20 C18 C69 101.4(5) .
C19 C18 C69 42.0(6) .
C17 C18 C69 106.6(4) .
C71 C18 C21 33.9(5) .
C20 C18 C21 88.9(6) .
C19 C18 C21 103.0(8) .
C17 C18 C21 107.9(6) .
C69 C18 C21 138.0(6) .
C18 C19 H19A 109.5 .
C18 C19 H19B 109.5 .
C18 C19 H19C 109.5 .
C18 C21 H21A 109.5 .
C18 C21 H21B 109.5 .
C18 C21 H21C 109.5 .
C18 C69 H69A 109.5 .
C18 C69 H69B 109.5 .
C18 C69 H69C 109.5 .
C18 C71 H71A 109.5 .
C18 C71 H71B 109.5 .
C18 C71 H71C 109.5 .
C18 C20 H20A 109.5 .
C18 C20 H20B 109.5 .
H20A C20 H20B 109.5 .
C18 C20 H20C 109.5 .
H20A C20 H20C 109.5 .
H20B C20 H20C 109.5 .
C23 C22 C17 120.9(4) .
C23 C22 H22 119.5 .
C17 C22 H22 119.5 .
C22 C23 C1 118.7(3) .
C22 C23 N2 127.0(3) .
C1 C23 N2 114.2(3) .
C24 N2 C23 120.9(3) .
C24 N2 Zn1 117.9(2) .
C23 N2 Zn1 120.8(2) .
N2 C24 C25 126.9(4) .
N2 C24 H24 116.5 .
C25 C24 H24 116.5 .
C34 C25 C24 116.4(3) .
C34 C25 C26 120.3(3) .
C24 C25 C26 122.9(3) .
O4 C26 C27 120.8(3) .
O4 C26 C25 121.8(3) .
C27 C26 C25 117.4(3) .
C26 O4 Zn1 120.9(2) .
C28 C27 C26 118.3(4) .
C28 C27 C35 121.3(4) .
C26 C27 C35 120.4(4) .
C27 C28 C29 125.1(4) .
C27 C28 H28 117.4 .
C29 C28 H28 117.4 .
C34 C29 C28 116.3(4) .
C34 C29 C30 122.1(4) .
C28 C29 C30 121.6(4) .
C73 C30 C75 74.3(8) .
C73 C30 C32 122.1(7) .
C75 C30 C32 115.8(5) .
C73 C30 C29 111.2(7) .
C75 C30 C29 114.8(4) .
C32 C30 C29 113.2(4) .
C73 C30 C33 30.6(6) .
C75 C30 C33 103.9(6) .
C32 C30 C33 101.6(4) .
C29 C30 C33 105.4(4) .
C73 C30 C31 107.6(8) .
C75 C30 C31 33.4(5) .
C32 C30 C31 94.8(6) .
C29 C30 C31 105.0(6) .
C33 C30 C31 136.0(6) .
C30 C31 H31A 109.5 .
C30 C31 H31B 109.5 .
C30 C31 H31C 109.5 .
C30 C73 H73A 109.5 .
C30 C73 H73B 109.5 .
C30 C73 H73C 109.5 .
C30 C33 H33A 109.5 .
C30 C33 H33B 109.5 .
C30 C33 H33C 109.5 .
C30 C75 H75A 109.5 .
C30 C75 H75B 109.5 .
C30 C75 H75C 109.5 .
C30 C32 H32A 109.5 .
C30 C32 H32B 109.5 .
H32A C32 H32B 109.5 .
C30 C32 H32C 109.5 .
H32A C32 H32C 109.5 .
H32B C32 H32C 109.5 .
C29 C34 C25 121.9(4) .
C29 C34 H34 119.0 .
C25 C34 H34 119.0 .
C37 C35 C27 110.6(3) .
C37 C35 C38 107.6(4) .
C27 C35 C38 112.3(4) .
C37 C35 C36 109.9(4) .
C27 C35 C36 109.2(3) .
C38 C35 C36 107.2(4) .
C35 C36 H36A 109.5 .
C35 C36 H36B 109.5 .
H36A C36 H36B 109.5 .
C35 C36 H36C 109.5 .
H36A C36 H36C 109.5 .
H36B C36 H36C 109.5 .
C35 C37 H37A 109.5 .
C35 C37 H37B 109.5 .
H37A C37 H37B 109.5 .
C35 C37 H37C 109.5 .
H37A C37 H37C 109.5 .
H37B C37 H37C 109.5 .
C35 C38 H38A 109.5 .
C35 C38 H38B 109.5 .
H38A C38 H38B 109.5 .
C35 C38 H38C 109.5 .
H38A C38 H38C 109.5 .
H38B C38 H38C 109.5 .
N1 C39 C40 126.0(4) .
N1 C39 H39 117.0 .
C40 C39 H39 117.0 .
C41 C40 C39 115.0(4) .
C41 C40 C45 120.8(4) .
C39 C40 C45 124.0(3) .
C42 C41 C40 121.2(4) .
C42 C41 H41 119.4 .
C40 C41 H41 119.4 .
C41 C42 C43 116.5(4) .
C41 C42 C50 122.0(4) .
C43 C42 C50 121.4(4) .
C44 C43 C42 125.9(4) .
C44 C43 H43 117.1 .
C42 C43 H43 117.1 .
C43 C44 C45 117.2(4) .
C43 C44 C46 121.5(4) .
C45 C44 C46 121.2(3) .
O3 C45 C44 121.0(4) .
O3 C45 C40 120.7(3) .
C44 C45 C40 118.3(3) .
C45 O3 Zn1 114.4(2) .
C49 C46 C48 107.1(3) .
C49 C46 C47 109.9(4) .
C48 C46 C47 106.7(4) .
C49 C46 C44 110.4(3) .
C48 C46 C44 112.0(3) .
C47 C46 C44 110.6(3) .
C46 C47 H47A 109.5 .
C46 C47 H47B 109.5 .
H47A C47 H47B 109.5 .
C46 C47 H47C 109.5 .
H47A C47 H47C 109.5 .
H47B C47 H47C 109.5 .
C46 C48 H48A 109.5 .
C46 C48 H48B 109.5 .
H48A C48 H48B 109.5 .
C46 C48 H48C 109.5 .
H48A C48 H48C 109.5 .
H48B C48 H48C 109.5 .
C46 C49 H49A 109.5 .
C46 C49 H49B 109.5 .
H49A C49 H49B 109.5 .
C46 C49 H49C 109.5 .
H49A C49 H49C 109.5 .
H49B C49 H49C 109.5 .
C80 C50 C51 127.6(7) .
C80 C50 C42 116.1(7) .
C51 C50 C42 116.1(5) .
C80 C50 C81 116.0(10) .
C51 C50 C81 49.5(7) .
C42 C50 C81 107.4(6) .
C80 C50 C52 45.6(7) .
C51 C50 C52 111.9(5) .
C42 C50 C52 108.1(4) .
C81 C50 C52 144.5(7) .
C80 C50 C53 56.5(8) .
C51 C50 C53 109.4(5) .
C42 C50 C53 108.3(4) .
C81 C50 C53 66.8(7) .
C52 C50 C53 102.0(6) .
C80 C50 C82 111.4(8) .
C51 C50 C82 51.1(6) .
C42 C50 C82 103.6(5) .
C81 C50 C82 100.6(9) .
C52 C50 C82 70.5(6) .
C53 C50 C82 147.8(6) .
C50 C51 H51A 109.5 .
C50 C51 H51B 109.5 .
C50 C51 H51C 109.5 .
C50 C52 H52A 109.5 .
C50 C52 H52B 109.5 .
C50 C52 H52C 109.5 .
C50 C53 H53A 109.5 .
C50 C53 H53B 109.5 .
C50 C53 H53C 109.5 .
C50 C82 H82A 109.5 .
C50 C82 H82B 109.5 .
H82A C82 H82B 109.5 .
C50 C82 H82C 109.5 .
H82A C82 H82C 109.5 .
H82B C82 H82C 109.5 .
C50 C80 H80A 109.5 .
C50 C80 H80B 109.5 .
H80A C80 H80B 109.5 .
C50 C80 H80C 109.5 .
H80A C80 H80C 109.5 .
H80B C80 H80C 109.5 .
C50 C81 H81A 109.5 .
C50 C81 H81B 109.5 .
H81A C81 H81B 109.5 .
C50 C81 H81C 109.5 .
H81A C81 H81C 109.5 .
H81B C81 H81C 109.5 .
C55 C54 H54A 109.5 .
C55 C54 H54B 109.5 .
H54A C54 H54B 109.5 .
C55 C54 H54C 109.5 .
H54A C54 H54C 109.5 .
H54B C54 H54C 109.5 .
C67 C55 C54 107.6(4) .
C67 C55 C68 106.4(4) .
C54 C55 C68 106.1(4) .
C67 C55 C56 115.2(4) .
C54 C55 C56 109.1(3) .
C68 C55 C56 112.0(3) .
O1 C56 C57 108.7(3) .
O1 C56 C63 103.0(3) .
C57 C56 C63 109.4(3) .
O1 C56 C55 106.4(3) .
C57 C56 C55 109.6(3) .
C63 C56 C55 119.0(3) .
C61 C57 C58 116.4(4) .
C61 C57 C56 124.3(3) .
C58 C57 C56 119.3(4) .
C59 C58 C57 120.3(4) .
C59 C58 H58 119.8 .
C57 C58 H58 119.8 .
C60 C59 C58 121.0(4) .
C60 C59 H59 119.5 .
C58 C59 H59 119.5 .
C62 C60 C59 119.1(4) .
C62 C60 H60 120.4 .
C59 C60 H60 120.4 .
C57 C61 C62 122.5(4) .
C57 C61 H61 118.7 .
C62 C61 H61 118.7 .
C60 C62 C61 120.6(4) .
C60 C62 H62 119.7 .
C61 C62 H62 119.7 .
C64 C63 C65 106.8(4) .
C64 C63 C66 106.9(4) .
C65 C63 C66 106.8(4) .
C64 C63 C56 107.8(3) .
C65 C63 C56 112.7(4) .
C66 C63 C56 115.4(3) .
C63 C64 H64A 109.5 .
C63 C64 H64B 109.5 .
H64A C64 H64B 109.5 .
C63 C64 H64C 109.5 .
H64A C64 H64C 109.5 .
H64B C64 H64C 109.5 .
C63 C65 H65A 109.5 .
C63 C65 H65B 109.5 .
H65A C65 H65B 109.5 .
C63 C65 H65C 109.5 .
H65A C65 H65C 109.5 .
H65B C65 H65C 109.5 .
C63 C66 H66A 109.5 .
C63 C66 H66B 109.5 .
H66A C66 H66B 109.5 .
C63 C66 H66C 109.5 .
H66A C66 H66C 109.5 .
H66B C66 H66C 109.5 .
C55 C67 H67A 109.5 .
C55 C67 H67B 109.5 .
H67A C67 H67B 109.5 .
C55 C67 H67C 109.5 .
H67A C67 H67C 109.5 .
H67B C67 H67C 109.5 .
C55 C68 H68A 109.5 .
C55 C68 H68B 109.5 .
H68A C68 H68B 109.5 .
C55 C68 H68C 109.5 .
H68A C68 H68C 109.5 .
H68B C68 H68C 109.5 .
C56 O1 H1 109.5 .
C91 C93 C92 126.6(13) .
C91 C90 C92 149.3(12) 2
C93 C91 C90 119.0(12) .
C93 C92 C90 109.2(12) 2_554

loop_
_geom_bond_atom_site_label_1
_geom_bond_atom_site_label_2
_geom_bond_distance
_geom_bond_site_symmetry_2
C1 O2 1.386(4) .
C1 C23 1.388(5) .
C1 C3 1.392(5) .
C2 O2 1.377(4) .
C2 C6 1.383(5) .
C2 C14 1.393(5) .
Zn1 O4 1.938(3) .
Zn1 O3 1.979(3) .
Zn1 N2 2.007(3) .
Zn1 N1 2.037(3) .
Zn1 O2 2.396(2) .
N1 C39 1.306(5) .
N1 C14 1.407(5) .
C3 C16 1.393(6) .
C3 C4 1.517(6) .
C4 C6 1.526(6) .
C4 C5 1.531(6) .
C4 C15 1.538(6) .
C5 H5A 0.9800 .
C5 H5B 0.9800 .
C5 H5C 0.9800 .
C6 C7 1.394(6) .
C7 C8 1.387(6) .
C7 H7 0.9500 .
C8 C13 1.392(6) .
C8 C9 1.531(6) .
C9 C11 1.474(8) .
C9 C12 1.514(8) .
C9 C10 1.537(8) .
C10 H10A 0.9800 .
C10 H10B 0.9800 .
C10 H10C 0.9800 .
C11 H11A 0.9800 .
C11 H11B 0.9800 .
C11 H11C 0.9800 .
C12 H12A 0.9800 .
C12 H12B 0.9800 .
C12 H12C 0.9800 .
C13 C14 1.391(5) .
C13 H13 0.9500 .
C15 H15A 0.9800 .
C15 H15B 0.9800 .
C15 H15C 0.9800 .
C16 C17 1.402(6) .
C16 H16 0.9500 .
C17 C22 1.389(5) .
C17 C18 1.531(6) .
C18 C71 1.430(9) .
C18 C20 1.505(7) .
C18 C19 1.515(15) .
C18 C69 1.565(9) .
C18 C21 1.652(14) .
C19 H19A 0.9800 .
C19 H19B 0.9800 .
C19 H19C 0.9800 .
C21 H21A 0.9800 .
C21 H21B 0.9800 .
C21 H21C 0.9800 .
C69 H69A 0.9800 .
C69 H69B 0.9800 .
C69 H69C 0.9800 .
C71 H71A 0.9800 .
C71 H71B 0.9800 .
C71 H71C 0.9800 .
C20 H20A 0.9800 .
C20 H20B 0.9800 .
C20 H20C 0.9800 .
C22 C23 1.377(5) .
C22 H22 0.9500 .
C23 N2 1.419(5) .
N2 C24 1.296(5) .
C24 C25 1.432(5) .
C24 H24 0.9500 .
C25 C34 1.426(5) .
C25 C26 1.434(5) .
C26 O4 1.309(4) .
C26 C27 1.414(6) .
C27 C28 1.390(6) .
C27 C35 1.526(6) .
C28 C29 1.402(6) .
C28 H28 0.9500 .
C29 C34 1.362(5) .
C29 C30 1.526(6) .
C30 C73 1.396(14) .
C30 C75 1.473(10) .
C30 C32 1.504(6) .
C30 C33 1.648(10) .
C30 C31 1.704(15) .
C31 H31A 0.9800 .
C31 H31B 0.9800 .
C31 H31C 0.9800 .
C73 H73A 0.9800 .
C73 H73B 0.9800 .
C73 H73C 0.9800 .
C33 H33A 0.9800 .
C33 H33B 0.9800 .
C33 H33C 0.9800 .
C75 H75A 0.9800 .
C75 H75B 0.9800 .
C75 H75C 0.9800 .
C32 H32A 0.9800 .
C32 H32B 0.9800 .
C32 H32C 0.9800 .
C34 H34 0.9500 .
C35 C37 1.525(6) .
C35 C38 1.545(6) .
C35 C36 1.547(6) .
C36 H36A 0.9800 .
C36 H36B 0.9800 .
C36 H36C 0.9800 .
C37 H37A 0.9800 .
C37 H37B 0.9800 .
C37 H37C 0.9800 .
C38 H38A 0.9800 .
C38 H38B 0.9800 .
C38 H38C 0.9800 .
C39 C40 1.428(6) .
C39 H39 0.9500 .
C40 C41 1.400(5) .
C40 C45 1.430(6) .
C41 C42 1.384(6) .
C41 H41 0.9500 .
C42 C43 1.396(6) .
C42 C50 1.537(6) .
C43 C44 1.377(6) .
C43 H43 0.9500 .
C44 C45 1.424(6) .
C44 C46 1.548(6) .
C45 O3 1.325(5) .
C46 C49 1.511(6) .
C46 C48 1.529(6) .
C46 C47 1.537(6) .
C47 H47A 0.9800 .
C47 H47B 0.9800 .
C47 H47C 0.9800 .
C48 H48A 0.9800 .
C48 H48B 0.9800 .
C48 H48C 0.9800 .
C49 H49A 0.9800 .
C49 H49B 0.9800 .
C49 H49C 0.9800 .
C50 C80 1.422(14) .
C50 C51 1.464(10) .
C50 C81 1.564(14) .
C50 C52 1.602(9) .
C50 C53 1.613(9) .
C50 C82 1.628(13) .
C51 H51A 0.9800 .
C51 H51B 0.9800 .
C51 H51C 0.9800 .
C52 H52A 0.9800 .
C52 H52B 0.9800 .
C52 H52C 0.9800 .
C53 H53A 0.9800 .
C53 H53B 0.9800 .
C53 H53C 0.9800 .
C82 H82A 0.9800 .
C82 H82B 0.9800 .
C82 H82C 0.9800 .
C80 H80A 0.9800 .
C80 H80B 0.9800 .
C80 H80C 0.9800 .
C81 H81A 0.9800 .
C81 H81B 0.9800 .
C81 H81C 0.9800 .
C54 C55 1.521(8) .
C54 H54A 0.9800 .
C54 H54B 0.9800 .
C54 H54C 0.9800 .
C55 C67 1.518(6) .
C55 C68 1.543(6) .
C55 C56 1.612(6) .
C56 O1 1.435(4) .
C56 C57 1.537(6) .
C56 C63 1.585(6) .
C57 C61 1.384(6) .
C57 C58 1.409(5) .
C58 C59 1.403(6) .
C58 H58 0.9500 .
C59 C60 1.376(7) .
C59 H59 0.9500 .
C60 C62 1.357(6) .
C60 H60 0.9500 .
C61 C62 1.388(6) .
C61 H61 0.9500 .
C62 H62 0.9500 .
C63 C64 1.517(6) .
C63 C65 1.519(6) .
C63 C66 1.548(6) .
C64 H64A 0.9800 .
C64 H64B 0.9800 .
C64 H64C 0.9800 .
C65 H65A 0.9800 .
C65 H65B 0.9800 .
C65 H65C 0.9800 .
C66 H66A 0.9800 .
C66 H66B 0.9800 .
C66 H66C 0.9800 .
C67 H67A 0.9800 .
C67 H67B 0.9800 .
C67 H67C 0.9800 .
C68 H68A 0.9800 .
C68 H68B 0.9800 .
C68 H68C 0.9800 .
O1 H1 0.8400 .
C93 C91 1.450(19) .
C93 C92 1.49(2) .
C90 C91 1.60(2) .
C90 C92 1.79(2) 2
C92 C90 1.79(2) 2_554

loop_
_geom_torsion_atom_site_label_1
_geom_torsion_atom_site_label_2
_geom_torsion_atom_site_label_3
_geom_torsion_atom_site_label_4
_geom_torsion
_geom_torsion_site_symmetry_1
_geom_torsion_site_symmetry_4
C6 C2 O2 C1 37.6(4) . .
C14 C2 O2 C1 -139.6(3) . .
C6 C2 O2 Zn1 160.6(3) . .
C14 C2 O2 Zn1 -16.6(4) . .
C23 C1 O2 C2 143.4(3) . .
C3 C1 O2 C2 -36.8(4) . .
C23 C1 O2 Zn1 19.0(3) . .
C3 C1 O2 Zn1 -161.2(3) . .
O4 Zn1 O2 C2 126.2(2) . .
O3 Zn1 O2 C2 -45.3(3) . .
N2 Zn1 O2 C2 -149.9(2) . .
N1 Zn1 O2 C2 15.0(2) . .
O4 Zn1 O2 C1 -107.9(2) . .
O3 Zn1 O2 C1 80.6(2) . .
N2 Zn1 O2 C1 -24.0(2) . .
N1 Zn1 O2 C1 141.0(2) . .
O4 Zn1 N1 C39 61.7(3) . .
O3 Zn1 N1 C39 -42.3(3) . .
N2 Zn1 N1 C39 -169.6(2) . .
O2 Zn1 N1 C39 168.1(3) . .
O4 Zn1 N1 C14 -118.2(3) . .
O3 Zn1 N1 C14 137.8(3) . .
N2 Zn1 N1 C14 10.5(4) . .
O2 Zn1 N1 C14 -11.9(3) . .
O2 C1 C3 C16 -176.5(3) . .
C23 C1 C3 C16 3.3(5) . .
O2 C1 C3 C4 0.1(5) . .
C23 C1 C3 C4 179.9(3) . .
C16 C3 C4 C6 -151.1(4) . .
C1 C3 C4 C6 32.8(5) . .
C16 C3 C4 C5 -29.2(6) . .
C1 C3 C4 C5 154.6(4) . .
C16 C3 C4 C15 91.2(5) . .
C1 C3 C4 C15 -84.9(4) . .
O2 C2 C6 C7 -179.4(3) . .
C14 C2 C6 C7 -2.5(6) . .
O2 C2 C6 C4 -1.8(5) . .
C14 C2 C6 C4 175.2(4) . .
C3 C4 C6 C2 -32.1(5) . .
C5 C4 C6 C2 -153.9(4) . .
C15 C4 C6 C2 85.6(4) . .
C3 C4 C6 C7 145.3(4) . .
C5 C4 C6 C7 23.5(6) . .
C15 C4 C6 C7 -97.0(5) . .
C2 C6 C7 C8 0.5(6) . .
C4 C6 C7 C8 -177.0(4) . .
C6 C7 C8 C13 0.8(6) . .
C6 C7 C8 C9 177.0(4) . .
C7 C8 C9 C11 178.0(5) . .
C13 C8 C9 C11 -6.0(7) . .
C7 C8 C9 C12 51.6(7) . .
C13 C8 C9 C12 -132.3(5) . .
C7 C8 C9 C10 -61.3(5) . .
C13 C8 C9 C10 114.7(5) . .
C7 C8 C13 C14 -0.3(6) . .
C9 C8 C13 C14 -176.3(4) . .
C8 C13 C14 C2 -1.5(5) . .
C8 C13 C14 N1 169.5(4) . .
O2 C2 C14 C13 -179.9(3) . .
C6 C2 C14 C13 3.0(6) . .
O2 C2 C14 N1 8.2(5) . .
C6 C2 C14 N1 -168.9(3) . .
C39 N1 C14 C13 16.1(6) . .
Zn1 N1 C14 C13 -163.9(3) . .
C39 N1 C14 C2 -172.7(4) . .
Zn1 N1 C14 C2 7.2(4) . .
C1 C3 C16 C17 -1.8(6) . .
C4 C3 C16 C17 -178.0(4) . .
C3 C16 C17 C22 -0.3(6) . .
C3 C16 C17 C18 -179.3(4) . .
C22 C17 C18 C71 -2.3(7) . .
C16 C17 C18 C71 176.7(6) . .
C22 C17 C18 C20 128.8(5) . .
C16 C17 C18 C20 -52.3(5) . .
C22 C17 C18 C19 -78.0(8) . .
C16 C17 C18 C19 100.9(8) . .
C22 C17 C18 C69 -122.2(5) . .
C16 C17 C18 C69 56.7(6) . .
C22 C17 C18 C21 33.4(7) . .
C16 C17 C18 C21 -147.6(6) . .
C16 C17 C22 C23 1.1(6) . .
C18 C17 C22 C23 -179.9(4) . .
C17 C22 C23 C1 0.3(5) . .
C17 C22 C23 N2 176.5(3) . .
O2 C1 C23 C22 177.2(3) . .
C3 C1 C23 C22 -2.6(5) . .
O2 C1 C23 N2 0.5(4) . .
C3 C1 C23 N2 -179.3(3) . .
C22 C23 N2 C24 -30.0(5) . .
C1 C23 N2 C24 146.3(3) . .
C22 C23 N2 Zn1 157.3(3) . .
C1 C23 N2 Zn1 -26.4(4) . .
O4 Zn1 N2 C24 -33.0(3) . .
O3 Zn1 N2 C24 72.0(3) . .
N1 Zn1 N2 C24 -168.4(2) . .
O2 Zn1 N2 C24 -146.0(3) . .
O4 Zn1 N2 C23 139.9(3) . .
O3 Zn1 N2 C23 -115.1(3) . .
N1 Zn1 N2 C23 4.5(4) . .
O2 Zn1 N2 C23 26.9(2) . .
C23 N2 C24 C25 -164.8(4) . .
Zn1 N2 C24 C25 8.1(5) . .
N2 C24 C25 C34 -165.4(4) . .
N2 C24 C25 C26 21.6(6) . .
C34 C25 C26 O4 176.3(4) . .
C24 C25 C26 O4 -11.0(6) . .
C34 C25 C26 C27 -5.7(5) . .
C24 C25 C26 C27 167.0(4) . .
C27 C26 O4 Zn1 154.4(3) . .
C25 C26 O4 Zn1 -27.7(5) . .
O3 Zn1 O4 C26 -71.3(3) . .
N2 Zn1 O4 C26 43.5(3) . .
N1 Zn1 O4 C26 -166.8(3) . .
O2 Zn1 O4 C26 113.8(3) . .
O4 C26 C27 C28 -173.6(4) . .
C25 C26 C27 C28 8.4(6) . .
O4 C26 C27 C35 5.2(6) . .
C25 C26 C27 C35 -172.8(4) . .
C26 C27 C28 C29 -4.3(6) . .
C35 C27 C28 C29 177.0(4) . .
C27 C28 C29 C34 -3.2(6) . .
C27 C28 C29 C30 175.7(4) . .
C34 C29 C30 C73 71.3(9) . .
C28 C29 C30 C73 -107.5(8) . .
C34 C29 C30 C75 -10.6(8) . .
C28 C29 C30 C75 170.6(6) . .
C34 C29 C30 C32 -146.8(5) . .
C28 C29 C30 C32 34.4(6) . .
C34 C29 C30 C33 103.0(5) . .
C28 C29 C30 C33 -75.8(6) . .
C34 C29 C30 C31 -44.8(7) . .
C28 C29 C30 C31 136.4(6) . .
C28 C29 C34 C25 6.1(6) . .
C30 C29 C34 C25 -172.8(4) . .
C24 C25 C34 C29 -174.9(4) . .
C26 C25 C34 C29 -1.8(6) . .
C28 C27 C35 C37 114.8(4) . .
C26 C27 C35 C37 -63.9(5) . .
C28 C27 C35 C38 -5.4(6) . .
C26 C27 C35 C38 175.9(4) . .
C28 C27 C35 C36 -124.1(4) . .
C26 C27 C35 C36 57.2(5) . .
C14 N1 C39 C40 -167.4(3) . .
Zn1 N1 C39 C40 12.7(5) . .
N1 C39 C40 C41 -163.8(4) . .
N1 C39 C40 C45 20.5(6) . .
C39 C40 C41 C42 -178.0(4) . .
C45 C40 C41 C42 -2.1(6) . .
C40 C41 C42 C43 2.8(6) . .
C40 C41 C42 C50 -174.8(4) . .
C41 C42 C43 C44 -0.5(6) . .
C50 C42 C43 C44 177.2(4) . .
C42 C43 C44 C45 -2.5(6) . .
C42 C43 C44 C46 -179.0(4) . .
C43 C44 C45 O3 -178.6(3) . .
C46 C44 C45 O3 -2.0(5) . .
C43 C44 C45 C40 3.1(5) . .
C46 C44 C45 C40 179.6(3) . .
C41 C40 C45 O3 -179.3(3) . .
C39 C40 C45 O3 -3.9(6) . .
C41 C40 C45 C44 -0.9(5) . .
C39 C40 C45 C44 174.5(4) . .
C44 C45 O3 Zn1 140.0(3) . .
C40 C45 O3 Zn1 -41.7(4) . .
O4 Zn1 O3 C45 -59.4(3) . .
N2 Zn1 O3 C45 -157.1(2) . .
N1 Zn1 O3 C45 57.0(3) . .
O2 Zn1 O3 C45 112.5(3) . .
C43 C44 C46 C49 -121.8(4) . .
C45 C44 C46 C49 61.8(5) . .
C43 C44 C46 C48 -2.5(5) . .
C45 C44 C46 C48 -178.9(4) . .
C43 C44 C46 C47 116.4(4) . .
C45 C44 C46 C47 -60.0(5) . .
C41 C42 C50 C80 170.5(8) . .
C43 C42 C50 C80 -7.0(9) . .
C41 C42 C50 C51 -5.0(7) . .
C43 C42 C50 C51 177.5(5) . .
C41 C42 C50 C81 -57.8(8) . .
C43 C42 C50 C81 124.7(8) . .
C41 C42 C50 C52 121.7(5) . .
C43 C42 C50 C52 -55.8(6) . .
C41 C42 C50 C53 -128.5(5) . .
C43 C42 C50 C53 54.0(6) . .
C41 C42 C50 C82 48.0(7) . .
C43 C42 C50 C82 -129.4(7) . .
C67 C55 C56 O1 -160.7(3) . .
C54 C55 C56 O1 78.1(4) . .
C68 C55 C56 O1 -39.0(4) . .
C67 C55 C56 C57 81.8(4) . .
C54 C55 C56 C57 -39.3(5) . .
C68 C55 C56 C57 -156.4(4) . .
C67 C55 C56 C63 -45.2(5) . .
C54 C55 C56 C63 -166.3(4) . .
C68 C55 C56 C63 76.6(4) . .
O1 C56 C57 C61 -176.3(4) . .
C63 C56 C57 C61 71.9(5) . .
C55 C56 C57 C61 -60.3(5) . .
O1 C56 C57 C58 3.2(5) . .
C63 C56 C57 C58 -108.5(4) . .
C55 C56 C57 C58 119.2(4) . .
C61 C57 C58 C59 0.4(6) . .
C56 C57 C58 C59 -179.2(4) . .
C57 C58 C59 C60 0.5(6) . .
C58 C59 C60 C62 -0.7(7) . .
C58 C57 C61 C62 -1.2(6) . .
C56 C57 C61 C62 178.4(4) . .
C59 C60 C62 C61 0.0(7) . .
C57 C61 C62 C60 1.0(7) . .
O1 C56 C63 C64 -51.0(4) . .
C57 C56 C63 C64 64.5(4) . .
C55 C56 C63 C64 -168.4(4) . .
O1 C56 C63 C65 66.6(4) . .
C57 C56 C63 C65 -177.9(3) . .
C55 C56 C63 C65 -50.8(5) . .
O1 C56 C63 C66 -170.4(4) . .
C57 C56 C63 C66 -54.8(5) . .
C55 C56 C63 C66 72.3(5) . .
C92 C93 C91 C90 -165.4(13) . .
C92 C90 C91 C93 -56(3) 2 .
C91 C93 C92 C90 -168.3(12) . 2_554
